data_7153595
loop_
_publ_author_name
'De Poli, Matteo'
'Clayden, Jonathan'

_publ_section_title
;
 Thionoglycine as a multifunctional spectroscopic reporter of screw-sense
 preference in helical foldamers.
;
_journal_issue 5
_journal_name_full 'Organic &amp; biomolecular chemistry'
_journal_page_first 836
_journal_page_last 843
_journal_paper_doi 10.1039/c3ob42167h
_journal_volume 12
_journal_year 2014
_chemical_absolute_configuration ad
_chemical_formula_sum 'C36 H56.5 N7 O9 S'
_chemical_formula_weight 763.44
_chemical_name_systematic
; 
 ? 
;
_space_group_IT_number 1
_symmetry_cell_setting triclinic
_symmetry_space_group_name_Hall 'P 1'
_symmetry_space_group_name_H-M 'P 1'
_atom_sites_solution_hydrogens geom
_atom_sites_solution_primary direct
_atom_sites_solution_secondary difmap
_audit_creation_method SHELXL-97
_cell_angle_alpha 109.168(2)
_cell_angle_beta 92.395(2)
_cell_angle_gamma 100.881(2)
_cell_formula_units_Z 2
_cell_length_a 9.5236(2)
_cell_length_b 14.2240(3)
_cell_length_c 16.8220(4)
_cell_measurement_reflns_used 3082
_cell_measurement_temperature 150(2)
_cell_measurement_theta_max 69.29
_cell_measurement_theta_min 2.80
_cell_volume 2100.47(9)
_computing_cell_refinement 'Bruker SAINT'
_computing_data_collection 'Bruker APEX2'
_computing_data_reduction 'Bruker SAINT'
_computing_molecular_graphics 'Bruker SHELXTL'
_computing_publication_material 'Bruker SHELXTL'
_computing_structure_refinement 'SHELXL-97 (Sheldrick, 2008)'
_computing_structure_solution 'SHELXS-97 (Sheldrick, 2008)'
_diffrn_ambient_temperature 150(2)
_diffrn_measured_fraction_theta_full 0.958
_diffrn_measured_fraction_theta_max 0.958
_diffrn_measurement_device_type 'Bruker APEX-II CCD'
_diffrn_measurement_method '\f and \w scans'
_diffrn_radiation_monochromator graphite
_diffrn_radiation_source 'fine-focus sealed tube'
_diffrn_radiation_type CuK\a
_diffrn_radiation_wavelength 1.54178
_diffrn_reflns_av_R_equivalents 0.0688
_diffrn_reflns_av_sigmaI/netI 0.0672
_diffrn_reflns_limit_h_max 11
_diffrn_reflns_limit_h_min -11
_diffrn_reflns_limit_k_max 16
_diffrn_reflns_limit_k_min -16
_diffrn_reflns_limit_l_max 20
_diffrn_reflns_limit_l_min -19
_diffrn_reflns_number 19488
_diffrn_reflns_theta_full 66.59
_diffrn_reflns_theta_max 66.59
_diffrn_reflns_theta_min 3.57
_exptl_absorpt_coefficient_mu 1.161
_exptl_absorpt_correction_T_max 0.8733
_exptl_absorpt_correction_T_min 0.736912
_exptl_absorpt_correction_type multi-scan
_exptl_absorpt_process_details SADABS
_exptl_crystal_colour white
_exptl_crystal_density_diffrn 1.207
_exptl_crystal_density_method 'not measured'
_exptl_crystal_description block
_exptl_crystal_F_000 819
_exptl_crystal_size_max 0.20
_exptl_crystal_size_mid 0.18
_exptl_crystal_size_min 0.12
_refine_diff_density_max 0.237
_refine_diff_density_min -0.415
_refine_diff_density_rms 0.041
_refine_ls_abs_structure_details 'Flack H D (1983), Acta Cryst. A39, 876-881'
_refine_ls_abs_structure_Flack 0.02(2)
_refine_ls_extinction_method none
_refine_ls_goodness_of_fit_ref 1.039
_refine_ls_hydrogen_treatment constr
_refine_ls_matrix_type full
_refine_ls_number_parameters 986
_refine_ls_number_reflns 9306
_refine_ls_number_restraints 5
_refine_ls_restrained_S_all 1.041
_refine_ls_R_factor_all 0.0656
_refine_ls_R_factor_gt 0.0475
_refine_ls_shift/su_max 0.001
_refine_ls_shift/su_mean 0.000
_refine_ls_structure_factor_coef Fsqd
_refine_ls_weighting_details 'calc w=1/[\s^2^(Fo^2^)+(0.0495P)^2^+0.0000P] where P=(Fo^2^+2Fc^2^)/3'
_refine_ls_weighting_scheme calc
_refine_ls_wR_factor_gt 0.1075
_refine_ls_wR_factor_ref 0.1164
_reflns_number_gt 7249
_reflns_number_total 9306
_reflns_threshold_expression >2sigma(I)
_cod_data_source_file c3ob42167h.txt
_cod_data_source_block s3833na
_cod_depositor_comments
;
The following automatic conversions were performed:

'_symmetry_cell_setting' value 'Triclinic' changed to 'triclinic'
according to
/usr/data/users/saulius/automatic-downloads/current/RSC/lib/dictionaries/cif_core.dic
dictionary named 'cif_core.dic' version 2.4.2 from 2011-04-26.

Automatic conversion script
Id: cif_fix_values 2281 2013-09-26 08:29:07Z andrius 
;
_cod_original_cell_volume 2100.47(8)
_cod_original_sg_symbol_H-M P1
_cod_original_formula_sum 'C36 H56.50 N7 O9 S'
_cod_database_code 7153595

loop_
_symmetry_equiv_pos_as_xyz
'x, y, z'

loop_
_atom_site_label
_atom_site_type_symbol
_atom_site_fract_x
_atom_site_fract_y
_atom_site_fract_z
_atom_site_U_iso_or_equiv
_atom_site_adp_type
_atom_site_occupancy
_atom_site_symmetry_multiplicity
_atom_site_calc_flag
_atom_site_refinement_flags
_atom_site_disorder_assembly
_atom_site_disorder_group
C1 C 0.5035(5) 0.7135(4) 0.0746(3) 0.0322(11) Uani 1 1 d . . .
C2 C 0.6496(5) 0.7359(4) 0.0981(3) 0.0402(12) Uani 1 1 d . . .
H2 H 0.6916 0.7930 0.1467 0.048 Uiso 1 1 calc R . .
C3 C 0.7349(6) 0.6750(6) 0.0509(4) 0.0574(17) Uani 1 1 d . . .
H3 H 0.8358 0.6915 0.0672 0.069 Uiso 1 1 calc R . .
C4 C 0.6777(7) 0.5922(5) -0.0181(4) 0.0637(19) Uani 1 1 d . . .
H4 H 0.7375 0.5504 -0.0495 0.076 Uiso 1 1 calc R . .
C5 C 0.5321(7) 0.5696(4) -0.0421(4) 0.0510(14) Uani 1 1 d . . .
H5 H 0.4909 0.5122 -0.0906 0.061 Uiso 1 1 calc R . .
C6 C 0.4455(6) 0.6298(4) 0.0040(3) 0.0394(12) Uani 1 1 d . . .
H6 H 0.3450 0.6135 -0.0130 0.047 Uiso 1 1 calc R . .
C7 C 0.4033(5) 0.7782(4) 0.1195(3) 0.0367(11) Uani 1 1 d . . .
H7A H 0.3787 0.8191 0.0854 0.044 Uiso 1 1 calc R . .
H7B H 0.3131 0.7332 0.1237 0.044 Uiso 1 1 calc R . .
C8 C 0.4658(5) 0.8014(4) 0.2637(3) 0.0296(10) Uani 1 1 d . . .
C9 C 0.5591(4) 0.8425(3) 0.4120(3) 0.0268(9) Uani 1 1 d . . .
H9 H 0.6446 0.8956 0.4454 0.032 Uiso 1 1 calc R . .
C10 C 0.4407(4) 0.8496(3) 0.4719(3) 0.0329(9) Uani 1 1 d . . .
H10 H 0.4717 0.8269 0.5188 0.040 Uiso 1 1 calc R . .
C11 C 0.4309(5) 0.9610(3) 0.5111(3) 0.0370(11) Uani 1 1 d . . .
H11A H 0.5246 1.0016 0.5410 0.055 Uiso 1 1 calc R . .
H11B H 0.3584 0.9667 0.5511 0.055 Uiso 1 1 calc R . .
H11C H 0.4035 0.9862 0.4663 0.055 Uiso 1 1 calc R . .
C12 C 0.2956(4) 0.7804(3) 0.4288(3) 0.0385(10) Uani 1 1 d . . .
H12A H 0.2618 0.8011 0.3825 0.058 Uiso 1 1 calc R . .
H12B H 0.2254 0.7862 0.4702 0.058 Uiso 1 1 calc R . .
H12C H 0.3064 0.7096 0.4060 0.058 Uiso 1 1 calc R . .
C13 C 0.6079(4) 0.7401(3) 0.3900(3) 0.0265(9) Uani 1 1 d . . .
C14 C 0.7727(5) 0.6364(3) 0.3158(3) 0.0311(10) Uani 1 1 d . . .
C15 C 0.8615(5) 0.6349(4) 0.2422(4) 0.0427(12) Uani 1 1 d . . .
H15A H 0.7987 0.6304 0.1928 0.064 Uiso 1 1 calc R . .
H15B H 0.9066 0.5759 0.2281 0.064 Uiso 1 1 calc R . .
H15C H 0.9362 0.6976 0.2584 0.064 Uiso 1 1 calc R . .
C16 C 0.8669(5) 0.6376(4) 0.3926(3) 0.0434(13) Uani 1 1 d . . .
H16A H 0.9443 0.6988 0.4109 0.065 Uiso 1 1 calc R . .
H16B H 0.9085 0.5769 0.3770 0.065 Uiso 1 1 calc R . .
H16C H 0.8079 0.6378 0.4390 0.065 Uiso 1 1 calc R . .
C17 C 0.6538(4) 0.5367(4) 0.2848(3) 0.0282(10) Uani 1 1 d . . .
C18 C 0.4155(5) 0.4516(4) 0.2062(3) 0.0303(10) Uani 1 1 d . . .
C19 C 0.2834(5) 0.4881(4) 0.1810(3) 0.0360(12) Uani 1 1 d . . .
H19A H 0.2558 0.5361 0.2314 0.054 Uiso 1 1 calc R . .
H19B H 0.2031 0.4294 0.1560 0.054 Uiso 1 1 calc R . .
H19C H 0.3073 0.5220 0.1397 0.054 Uiso 1 1 calc R . .
C20 C 0.4552(6) 0.3736(4) 0.1286(3) 0.0419(12) Uani 1 1 d . . .
H20A H 0.4886 0.4069 0.0882 0.063 Uiso 1 1 calc R . .
H20B H 0.3705 0.3189 0.1018 0.063 Uiso 1 1 calc R . .
H20C H 0.5319 0.3448 0.1459 0.063 Uiso 1 1 calc R . .
C21 C 0.3699(5) 0.4043(4) 0.2736(3) 0.0300(10) Uani 1 1 d . . .
C22 C 0.3244(5) 0.4343(4) 0.4216(3) 0.0310(10) Uani 1 1 d . . .
C23 C 0.3729(6) 0.5231(4) 0.5043(3) 0.0417(12) Uani 1 1 d . . .
H23A H 0.4783 0.5415 0.5132 0.062 Uiso 1 1 calc R . .
H23B H 0.3363 0.5032 0.5514 0.062 Uiso 1 1 calc R . .
H23C H 0.3353 0.5817 0.5017 0.062 Uiso 1 1 calc R . .
C24 C 0.1601(5) 0.4033(4) 0.4072(4) 0.0454(13) Uani 1 1 d . . .
H24A H 0.1207 0.4611 0.4043 0.068 Uiso 1 1 calc R . .
H24B H 0.1240 0.3829 0.4541 0.068 Uiso 1 1 calc R . .
H24C H 0.1304 0.3459 0.3539 0.068 Uiso 1 1 calc R . .
C25 C 0.3879(5) 0.3433(3) 0.4266(3) 0.0308(10) Uani 1 1 d . . .
C26 C 0.6003(5) 0.2658(4) 0.4124(3) 0.0321(11) Uani 1 1 d . . .
C27 C 0.7465(5) 0.2885(4) 0.3796(4) 0.0425(13) Uani 1 1 d . . .
H27A H 0.7315 0.2945 0.3236 0.064 Uiso 1 1 calc R . .
H27B H 0.7962 0.2330 0.3753 0.064 Uiso 1 1 calc R . .
H27C H 0.8050 0.3526 0.4189 0.064 Uiso 1 1 calc R . .
C28 C 0.6203(6) 0.2640(4) 0.5020(4) 0.0444(13) Uani 1 1 d . . .
H28A H 0.6784 0.3296 0.5392 0.067 Uiso 1 1 calc R . .
H28B H 0.6694 0.2093 0.5021 0.067 Uiso 1 1 calc R . .
H28C H 0.5261 0.2518 0.5225 0.067 Uiso 1 1 calc R . .
C29 C 0.5211(5) 0.1593(3) 0.3522(3) 0.0303(10) Uani 1 1 d . . .
C30 C 0.3503(5) 0.0594(4) 0.2266(4) 0.0391(12) Uani 1 1 d . . .
H30A H 0.4131 0.0095 0.2171 0.047 Uiso 1 1 calc R . .
H30B H 0.3310 0.0700 0.1722 0.047 Uiso 1 1 calc R . .
C31 C 0.2091(5) 0.0139(4) 0.2511(4) 0.0411(13) Uani 1 1 d . . .
C32 C 0.0445(5) 0.0280(4) 0.3628(4) 0.0386(12) Uani 1 1 d . . .
C33 C 0.0211(6) 0.1172(4) 0.4367(4) 0.0474(13) Uani 1 1 d . . .
H33A H 0.1021 0.1380 0.4811 0.071 Uiso 1 1 calc R . .
H33B H -0.0683 0.0968 0.4594 0.071 Uiso 1 1 calc R . .
H33C H 0.0145 0.1744 0.4175 0.071 Uiso 1 1 calc R . .
C34 C 0.0653(6) -0.0598(4) 0.3915(5) 0.0625(18) Uani 1 1 d . . .
H34A H 0.0885 -0.1140 0.3438 0.094 Uiso 1 1 calc R . .
H34B H -0.0234 -0.0864 0.4117 0.094 Uiso 1 1 calc R . .
H34C H 0.1443 -0.0356 0.4374 0.094 Uiso 1 1 calc R . .
C35 C -0.0910(5) -0.0076(4) 0.2994(3) 0.0341(11) Uani 1 1 d . . .
C36 C -0.2278(5) 0.0331(5) 0.2007(4) 0.0467(13) Uani 1 1 d . . .
H36A H -0.2174 -0.0229 0.1501 0.070 Uiso 1 1 calc R . .
H36B H -0.2369 0.0925 0.1850 0.070 Uiso 1 1 calc R . .
H36C H -0.3139 0.0118 0.2256 0.070 Uiso 1 1 calc R . .
C37 C -0.0489(5) 0.1350(4) 1.0590(3) 0.0369(12) Uani 1 1 d . . .
C38 C -0.1904(5) 0.1277(4) 1.0301(3) 0.0402(12) Uani 1 1 d . . .
H38 H -0.2350 0.0738 0.9800 0.048 Uiso 1 1 calc R . .
C39 C -0.2675(6) 0.1982(5) 1.0738(4) 0.0508(14) Uani 1 1 d . . .
H39 H -0.3650 0.1918 1.0541 0.061 Uiso 1 1 calc R . .
C40 C -0.2016(6) 0.2788(5) 1.1469(4) 0.0500(14) Uani 1 1 d . . .
H40 H -0.2536 0.3273 1.1774 0.060 Uiso 1 1 calc R . .
C41 C -0.0597(6) 0.2867(5) 1.1739(4) 0.0516(15) Uani 1 1 d . . .
H41 H -0.0134 0.3423 1.2225 0.062 Uiso 1 1 calc R . .
C42 C 0.0158(5) 0.2159(4) 1.1318(4) 0.0432(13) Uani 1 1 d . . .
H42 H 0.1128 0.2219 1.1523 0.052 Uiso 1 1 calc R . .
C43 C 0.0380(5) 0.0585(4) 1.0181(4) 0.0426(13) Uani 1 1 d . . .
H43A H 0.1371 0.0948 1.0172 0.051 Uiso 1 1 calc R . .
H43B H 0.0437 0.0146 1.0527 0.051 Uiso 1 1 calc R . .
C44 C 0.0017(5) 0.0408(4) 0.8739(3) 0.0340(11) Uani 1 1 d . . .
C45 C -0.0372(5) 0.0123(4) 0.7246(3) 0.0421(12) Uani 1 1 d . . .
H45 H 0.0680 0.0372 0.7237 0.050 Uiso 1 1 calc R A 1
C47 C -0.2440(5) -0.1266(3) 0.6330(3) 0.0440(11) Uani 1 1 d . . .
H47A H -0.3054 -0.0781 0.6346 0.066 Uiso 1 1 calc R B 1
H47B H -0.2601 -0.1526 0.6798 0.066 Uiso 1 1 calc R B 1
H47C H -0.2675 -0.1835 0.5790 0.066 Uiso 1 1 calc R B 1
C49 C -0.1093(5) 0.1011(4) 0.7328(3) 0.0363(11) Uani 1 1 d . C .
C50 C -0.2957(5) 0.1956(4) 0.7941(3) 0.0334(11) Uani 1 1 d . C .
C51 C -0.3761(6) 0.1939(4) 0.7137(4) 0.0492(14) Uani 1 1 d . . .
H51A H -0.3092 0.1938 0.6709 0.074 Uiso 1 1 calc R . .
H51B H -0.4179 0.2544 0.7259 0.074 Uiso 1 1 calc R . .
H51C H -0.4530 0.1324 0.6923 0.074 Uiso 1 1 calc R . .
C52 C -0.3984(5) 0.1904(4) 0.8604(3) 0.0421(12) Uani 1 1 d . . .
H52A H -0.4687 0.1254 0.8395 0.063 Uiso 1 1 calc R . .
H52B H -0.4489 0.2467 0.8712 0.063 Uiso 1 1 calc R . .
H52C H -0.3438 0.1960 0.9130 0.063 Uiso 1 1 calc R . .
C53 C -0.1844(5) 0.2984(3) 0.8338(3) 0.0295(10) Uani 1 1 d . . .
C54 C 0.0459(5) 0.3898(3) 0.9220(3) 0.0291(10) Uani 1 1 d . . .
C55 C 0.1787(5) 0.3573(4) 0.9487(3) 0.0359(11) Uani 1 1 d . . .
H55A H 0.1554 0.3230 0.9899 0.054 Uiso 1 1 calc R . .
H55B H 0.2564 0.4176 0.9746 0.054 Uiso 1 1 calc R . .
H55C H 0.2096 0.3105 0.8989 0.054 Uiso 1 1 calc R . .
C56 C -0.0054(6) 0.4611(4) 0.9986(3) 0.0410(12) Uani 1 1 d . . .
H56A H -0.0903 0.4817 0.9805 0.062 Uiso 1 1 calc R . .
H56B H 0.0714 0.5216 1.0257 0.062 Uiso 1 1 calc R . .
H56C H -0.0303 0.4260 1.0390 0.062 Uiso 1 1 calc R . .
C57 C 0.0895(5) 0.4426(4) 0.8582(3) 0.0296(10) Uani 1 1 d . . .
C58 C 0.1452(5) 0.4205(4) 0.7118(3) 0.0307(10) Uani 1 1 d . . .
C59 C 0.3075(5) 0.4593(5) 0.7308(4) 0.0472(14) Uani 1 1 d . . .
H59A H 0.3299 0.5164 0.7846 0.071 Uiso 1 1 calc R . .
H59B H 0.3445 0.4822 0.6853 0.071 Uiso 1 1 calc R . .
H59C H 0.3527 0.4043 0.7348 0.071 Uiso 1 1 calc R . .
C60 C 0.1062(6) 0.3310(4) 0.6273(3) 0.0409(12) Uani 1 1 d . . .
H60A H 0.1453 0.2736 0.6315 0.061 Uiso 1 1 calc R . .
H60B H 0.1472 0.3524 0.5819 0.061 Uiso 1 1 calc R . .
H60C H 0.0013 0.3100 0.6146 0.061 Uiso 1 1 calc R . .
C61 C 0.0725(5) 0.5053(3) 0.7043(3) 0.0266(10) Uani 1 1 d . . .
C62 C -0.1471(5) 0.5757(3) 0.7154(3) 0.0299(10) Uani 1 1 d . . .
C63 C -0.1630(6) 0.5793(4) 0.6243(3) 0.0399(12) Uani 1 1 d . . .
H63A H -0.0674 0.5971 0.6071 0.060 Uiso 1 1 calc R . .
H63B H -0.2180 0.6306 0.6231 0.060 Uiso 1 1 calc R . .
H63C H -0.2136 0.5123 0.5852 0.060 Uiso 1 1 calc R . .
C64 C -0.2948(5) 0.5486(4) 0.7436(4) 0.0392(12) Uani 1 1 d . . .
H64A H -0.3470 0.4823 0.7043 0.059 Uiso 1 1 calc R . .
H64B H -0.3490 0.6008 0.7439 0.059 Uiso 1 1 calc R . .
H64C H -0.2833 0.5454 0.8007 0.059 Uiso 1 1 calc R . .
C65 C -0.0736(5) 0.6831(4) 0.7773(3) 0.0292(10) Uani 1 1 d . . .
C66 C 0.0934(5) 0.7841(4) 0.9046(3) 0.0317(10) Uani 1 1 d . . .
H66A H 0.1176 0.7719 0.9576 0.038 Uiso 1 1 calc R . .
H66B H 0.0274 0.8319 0.9169 0.038 Uiso 1 1 calc R . .
C67 C 0.2299(5) 0.8350(4) 0.8795(3) 0.0332(11) Uani 1 1 d . . .
C68 C 0.3843(5) 0.8310(4) 0.7627(3) 0.0410(12) Uani 1 1 d . . .
C69 C 0.3498(7) 0.9203(5) 0.7395(4) 0.0621(18) Uani 1 1 d . . .
H69A H 0.2624 0.8964 0.6993 0.093 Uiso 1 1 calc R . .
H69B H 0.4302 0.9481 0.7136 0.093 Uiso 1 1 calc R . .
H69C H 0.3346 0.9735 0.7908 0.093 Uiso 1 1 calc R . .
C70 C 0.4018(6) 0.7441(4) 0.6842(3) 0.0529(15) Uani 1 1 d . . .
H70A H 0.4228 0.6879 0.7009 0.079 Uiso 1 1 calc R . .
H70B H 0.4812 0.7683 0.6557 0.079 Uiso 1 1 calc R . .
H70C H 0.3126 0.7201 0.6455 0.079 Uiso 1 1 calc R . .
C71 C 0.5224(5) 0.8638(4) 0.8220(3) 0.0357(11) Uani 1 1 d . . .
C72 C 0.6622(5) 0.8203(5) 0.9173(4) 0.0491(14) Uani 1 1 d . . .
H72A H 0.7485 0.8345 0.8899 0.074 Uiso 1 1 calc R . .
H72B H 0.6657 0.7629 0.9368 0.074 Uiso 1 1 calc R . .
H72C H 0.6582 0.8807 0.9659 0.074 Uiso 1 1 calc R . .
N1 N 0.5264(4) 0.8698(3) 0.3383(2) 0.0285(8) Uani 1 1 d . . .
H1 H 0.5476 0.9345 0.3431 0.034 Uiso 1 1 calc R . .
N2 N 0.7082(4) 0.7269(3) 0.3374(2) 0.0285(8) Uani 1 1 d . . .
H2A H 0.7373 0.7738 0.3147 0.034 Uiso 1 1 calc R . .
N3 N 0.5337(4) 0.5400(3) 0.2415(3) 0.0308(9) Uani 1 1 d . . .
H3A H 0.5264 0.5975 0.2342 0.037 Uiso 1 1 calc R . .
N4 N 0.3802(4) 0.4681(3) 0.3532(2) 0.0287(8) Uani 1 1 d . . .
H4A H 0.4217 0.5326 0.3651 0.034 Uiso 1 1 calc R . .
N5 N 0.5238(4) 0.3447(3) 0.4084(2) 0.0275(8) Uani 1 1 d . . .
H5A H 0.5690 0.3951 0.3935 0.033 Uiso 1 1 calc R . .
N6 N 0.4278(4) 0.1555(3) 0.2883(3) 0.0338(9) Uani 1 1 d . . .
H6A H 0.4134 0.2129 0.2837 0.041 Uiso 1 1 calc R . .
N7 N 0.1703(4) 0.0631(3) 0.3250(3) 0.0412(11) Uani 1 1 d . . .
H7 H 0.2253 0.1228 0.3543 0.049 Uiso 1 1 calc R . .
N8 N -0.0526(4) -0.0235(3) 0.7956(3) 0.0385(10) Uani 1 1 d . C .
H8 H -0.0969 -0.0866 0.7877 0.046 Uiso 1 1 calc R . .
N9 N -0.2220(4) 0.1099(3) 0.7785(3) 0.0314(9) Uani 1 1 d . . .
H9A H -0.2531 0.0623 0.8002 0.038 Uiso 1 1 calc R C .
N10 N -0.0669(4) 0.2980(3) 0.8807(2) 0.0261(8) Uani 1 1 d . . .
H10A H -0.0573 0.2404 0.8869 0.031 Uiso 1 1 calc R . .
N11 N 0.0897(4) 0.3824(3) 0.7778(2) 0.0276(8) Uani 1 1 d . . .
H11 H 0.0547 0.3166 0.7640 0.033 Uiso 1 1 calc R . .
N12 N -0.0657(4) 0.4996(3) 0.7201(2) 0.0272(8) Uani 1 1 d . . .
H12 H -0.1091 0.4477 0.7339 0.033 Uiso 1 1 calc R . .
N13 N 0.0172(4) 0.6878(3) 0.8419(2) 0.0292(8) Uani 1 1 d . . .
H13 H 0.0315 0.6305 0.8469 0.035 Uiso 1 1 calc R . .
N14 N 0.2633(4) 0.7896(3) 0.8027(3) 0.0333(9) Uani 1 1 d . . .
H14 H 0.2092 0.7297 0.7729 0.040 Uiso 1 1 calc R . .
O1 O 0.4645(4) 0.8463(2) 0.2039(2) 0.0347(7) Uani 1 1 d . . .
O2 O 0.4180(3) 0.7115(2) 0.2488(2) 0.0337(7) Uani 1 1 d . . .
O3 O 0.5605(3) 0.6778(2) 0.4236(2) 0.0309(7) Uani 1 1 d . . .
O4 O 0.6731(3) 0.4599(2) 0.2968(2) 0.0324(7) Uani 1 1 d . . .
O5 O 0.3195(3) 0.3118(2) 0.2528(2) 0.0359(8) Uani 1 1 d . . .
O6 O 0.3161(3) 0.2772(3) 0.4490(2) 0.0367(8) Uani 1 1 d . . .
O7 O 0.5493(4) 0.0833(2) 0.3623(2) 0.0422(9) Uani 1 1 d . . .
O8 O -0.1840(3) -0.0819(3) 0.2917(3) 0.0438(9) Uani 1 1 d . . .
O9 O -0.1021(3) 0.0599(3) 0.2619(2) 0.0366(8) Uani 1 1 d . . .
O10 O -0.0211(3) -0.0054(3) 0.9323(2) 0.0398(8) Uani 1 1 d . . .
O11 O 0.0615(3) 0.1296(2) 0.8906(2) 0.0408(8) Uani 1 1 d . . .
O12 O -0.0611(4) 0.1650(3) 0.7000(2) 0.0470(9) Uani 1 1 d . . .
O13 O -0.2082(3) 0.3765(2) 0.8244(2) 0.0341(7) Uani 1 1 d . . .
O14 O 0.1311(3) 0.5362(2) 0.8810(2) 0.0339(8) Uani 1 1 d . . .
O15 O 0.1392(3) 0.5744(2) 0.6825(2) 0.0339(8) Uani 1 1 d . . .
O16 O -0.1023(4) 0.7592(2) 0.7666(2) 0.0368(8) Uani 1 1 d . . .
O17 O 0.6150(4) 0.9380(3) 0.8289(2) 0.0417(8) Uani 1 1 d . . .
O18 O 0.5361(3) 0.7951(2) 0.8576(2) 0.0366(8) Uani 1 1 d . . .
S1 S 0.11188(13) -0.09600(10) 0.18235(11) 0.0608(5) Uani 1 1 d . . .
S2 S 0.32738(13) 0.94271(10) 0.94869(9) 0.0497(4) Uani 1 1 d . . .
C46S C -0.0914(5) -0.0748(4) 0.6413(3) 0.0619(17) Uani 0.441(7) 1 d PD C 2
C48S C -0.0228(12) -0.0534(8) 0.5701(5) 0.0490(18) Uani 0.441(7) 1 d PD C 2
H48D H -0.0209 -0.1178 0.5253 0.073 Uiso 0.441(7) 1 calc PR C 2
H48E H 0.0759 -0.0140 0.5901 0.073 Uiso 0.441(7) 1 calc PR C 2
H48F H -0.0777 -0.0142 0.5476 0.073 Uiso 0.441(7) 1 calc PR C 2
C46 C -0.0914(5) -0.0748(4) 0.6413(3) 0.0619(17) Uani 0.559(7) 1 d PD C 1
C48 C 0.0110(10) -0.1415(7) 0.6079(6) 0.0490(18) Uani 0.559(7) 1 d PD C 1
H48A H 0.1017 -0.0999 0.6020 0.073 Uiso 0.559(7) 1 calc PR C 1
H48B H -0.0304 -0.1918 0.5525 0.073 Uiso 0.559(7) 1 calc PR C 1
H48C H 0.0290 -0.1768 0.6473 0.073 Uiso 0.559(7) 1 calc PR C 1

loop_
_atom_site_aniso_label
_atom_site_aniso_U_11
_atom_site_aniso_U_22
_atom_site_aniso_U_33
_atom_site_aniso_U_23
_atom_site_aniso_U_13
_atom_site_aniso_U_12
C1 0.039(3) 0.027(2) 0.033(3) 0.013(2) 0.000(2) 0.008(2)
C2 0.041(3) 0.041(3) 0.036(3) 0.011(2) 0.000(2) 0.008(2)
C3 0.045(3) 0.096(5) 0.039(3) 0.027(3) 0.004(2) 0.029(3)
C4 0.080(4) 0.086(5) 0.038(3) 0.016(3) 0.007(3) 0.056(4)
C5 0.080(4) 0.040(3) 0.033(3) 0.008(2) 0.004(3) 0.019(3)
C6 0.045(3) 0.031(3) 0.040(3) 0.012(2) -0.006(2) 0.004(2)
C7 0.045(3) 0.034(3) 0.029(2) 0.007(2) -0.0026(19) 0.012(2)
C8 0.032(2) 0.027(2) 0.035(3) 0.013(2) 0.0063(17) 0.012(2)
C9 0.027(2) 0.024(2) 0.028(2) 0.0113(16) -0.0001(16) 0.0009(18)
C10 0.032(2) 0.036(2) 0.034(2) 0.0134(19) 0.0044(17) 0.0107(19)
C11 0.039(2) 0.031(2) 0.038(3) 0.006(2) 0.0074(19) 0.013(2)
C12 0.029(2) 0.040(2) 0.051(3) 0.022(2) 0.0074(18) 0.008(2)
C13 0.025(2) 0.020(2) 0.032(2) 0.0090(18) 0.0014(16) -0.0011(17)
C14 0.034(2) 0.021(2) 0.036(2) 0.0063(19) 0.0010(18) 0.0077(19)
C15 0.034(2) 0.036(3) 0.060(3) 0.019(2) 0.019(2) 0.007(2)
C16 0.036(3) 0.030(2) 0.059(3) 0.011(2) -0.012(2) 0.005(2)
C17 0.026(2) 0.028(2) 0.028(2) 0.0068(19) 0.0090(16) 0.0038(19)
C18 0.028(2) 0.023(2) 0.036(3) 0.008(2) -0.0027(18) 0.003(2)
C19 0.037(3) 0.030(3) 0.037(3) 0.010(2) -0.009(2) 0.003(2)
C20 0.050(3) 0.034(3) 0.035(3) 0.000(2) 0.004(2) 0.012(2)
C21 0.025(2) 0.025(3) 0.039(3) 0.012(2) -0.0018(18) 0.002(2)
C22 0.030(2) 0.026(2) 0.042(3) 0.019(2) 0.0068(19) 0.0049(19)
C23 0.064(3) 0.034(3) 0.034(3) 0.016(2) 0.014(2) 0.019(2)
C24 0.037(3) 0.052(3) 0.062(4) 0.035(3) 0.014(2) 0.016(2)
C25 0.036(2) 0.018(2) 0.033(3) 0.006(2) -0.0034(19) 0.003(2)
C26 0.031(2) 0.027(2) 0.042(3) 0.017(2) -0.001(2) 0.006(2)
C27 0.026(2) 0.029(3) 0.073(4) 0.021(3) -0.003(2) 0.002(2)
C28 0.050(3) 0.034(3) 0.047(3) 0.016(3) -0.013(2) 0.003(3)
C29 0.026(2) 0.018(2) 0.047(3) 0.012(2) 0.0024(19) 0.0027(19)
C30 0.032(2) 0.025(2) 0.050(3) 0.000(2) -0.006(2) 0.006(2)
C31 0.026(2) 0.021(2) 0.065(4) 0.003(2) -0.009(2) 0.004(2)
C32 0.028(2) 0.023(2) 0.063(3) 0.016(2) -0.008(2) -0.0001(19)
C33 0.038(3) 0.046(3) 0.055(3) 0.017(3) 0.003(2) 0.002(2)
C34 0.051(3) 0.042(3) 0.093(5) 0.029(3) -0.030(3) 0.003(3)
C35 0.020(2) 0.028(2) 0.054(3) 0.014(2) 0.0040(18) 0.002(2)
C36 0.032(3) 0.053(3) 0.061(3) 0.030(3) -0.002(2) 0.004(2)
C37 0.035(3) 0.029(3) 0.046(3) 0.014(2) -0.004(2) 0.005(2)
C38 0.036(3) 0.047(3) 0.034(3) 0.009(2) -0.001(2) 0.012(2)
C39 0.045(3) 0.068(4) 0.043(3) 0.014(3) 0.002(2) 0.029(3)
C40 0.060(3) 0.050(3) 0.044(3) 0.014(3) 0.008(2) 0.026(3)
C41 0.053(3) 0.041(3) 0.050(4) 0.005(3) -0.002(3) 0.004(3)
C42 0.031(3) 0.039(3) 0.053(3) 0.012(3) -0.003(2) 0.004(2)
C43 0.038(3) 0.033(3) 0.056(3) 0.013(2) -0.009(2) 0.012(2)
C44 0.026(2) 0.021(2) 0.052(3) 0.009(2) 0.0029(19) 0.0069(19)
C45 0.033(2) 0.029(2) 0.051(3) 0.001(2) 0.015(2) -0.006(2)
C47 0.045(3) 0.035(2) 0.042(3) 0.002(2) 0.001(2) 0.009(2)
C49 0.044(3) 0.023(2) 0.031(2) 0.0016(19) 0.0081(19) -0.004(2)
C50 0.032(2) 0.028(2) 0.041(3) 0.016(2) 0.0046(18) 0.000(2)
C51 0.049(3) 0.037(3) 0.058(3) 0.018(3) -0.011(2) 0.001(2)
C52 0.034(2) 0.034(3) 0.060(3) 0.017(2) 0.011(2) 0.007(2)
C53 0.034(2) 0.022(2) 0.034(2) 0.012(2) 0.0081(18) 0.0034(19)
C54 0.034(2) 0.021(2) 0.028(2) 0.008(2) -0.0029(18) -0.002(2)
C55 0.041(3) 0.023(2) 0.041(3) 0.015(2) -0.009(2) -0.004(2)
C56 0.052(3) 0.030(3) 0.038(3) 0.008(2) 0.003(2) 0.007(2)
C57 0.028(2) 0.024(2) 0.034(3) 0.012(2) -0.0077(18) -0.001(2)
C58 0.034(2) 0.026(2) 0.032(3) 0.012(2) 0.0061(18) 0.004(2)
C59 0.026(2) 0.056(3) 0.068(4) 0.036(3) 0.006(2) 0.002(2)
C60 0.057(3) 0.026(2) 0.044(3) 0.016(2) 0.018(2) 0.012(2)
C61 0.026(2) 0.024(2) 0.027(2) 0.0094(19) 0.0022(17) -0.0040(19)
C62 0.029(2) 0.017(2) 0.040(3) 0.010(2) -0.0015(19) -0.0022(19)
C63 0.055(3) 0.025(3) 0.035(3) 0.009(2) -0.008(2) 0.003(2)
C64 0.026(2) 0.035(3) 0.059(3) 0.022(3) 0.003(2) 0.001(2)
C65 0.028(2) 0.024(2) 0.034(3) 0.011(2) 0.0062(18) 0.001(2)
C66 0.029(2) 0.023(2) 0.040(3) 0.007(2) 0.0013(18) 0.006(2)
C67 0.032(2) 0.026(2) 0.042(3) 0.010(2) 0.002(2) 0.010(2)
C68 0.041(3) 0.029(3) 0.046(3) 0.014(2) -0.002(2) -0.011(2)
C69 0.059(4) 0.054(3) 0.081(4) 0.049(3) -0.014(3) -0.012(3)
C70 0.055(3) 0.046(3) 0.037(3) 0.006(2) 0.011(2) -0.025(3)
C71 0.039(3) 0.024(2) 0.041(3) 0.011(2) 0.010(2) -0.002(2)
C72 0.037(3) 0.056(3) 0.061(4) 0.030(3) 0.001(2) 0.008(3)
N1 0.0342(19) 0.0177(17) 0.033(2) 0.0094(16) 0.0004(15) 0.0035(15)
N2 0.0283(18) 0.0208(17) 0.038(2) 0.0137(16) 0.0042(15) 0.0023(15)
N3 0.0324(19) 0.026(2) 0.036(2) 0.0114(17) 0.0015(15) 0.0086(17)
N4 0.0325(19) 0.0183(18) 0.034(2) 0.0092(16) 0.0021(15) 0.0023(16)
N5 0.0293(19) 0.0173(18) 0.038(2) 0.0150(17) 0.0009(15) 0.0010(16)
N6 0.0277(19) 0.021(2) 0.051(3) 0.0114(19) -0.0068(17) 0.0050(17)
N7 0.028(2) 0.023(2) 0.061(3) 0.001(2) -0.0043(18) 0.0041(18)
N8 0.034(2) 0.0198(19) 0.055(3) 0.0072(19) 0.0082(18) -0.0020(17)
N9 0.033(2) 0.0223(18) 0.037(2) 0.0129(17) 0.0054(15) -0.0019(16)
N10 0.0308(18) 0.0160(17) 0.030(2) 0.0104(16) -0.0001(14) -0.0022(15)
N11 0.0343(19) 0.0182(18) 0.032(2) 0.0131(16) 0.0027(15) 0.0001(16)
N12 0.0272(18) 0.0188(18) 0.034(2) 0.0118(17) -0.0018(15) -0.0027(16)
N13 0.033(2) 0.0192(19) 0.033(2) 0.0078(17) -0.0018(15) 0.0022(16)
N14 0.035(2) 0.0228(19) 0.036(2) 0.0091(17) -0.0031(16) -0.0058(17)
O1 0.0479(19) 0.0234(16) 0.0334(18) 0.0115(14) 0.0029(14) 0.0057(15)
O2 0.0375(17) 0.0179(15) 0.0430(18) 0.0096(13) -0.0068(13) 0.0038(13)
O3 0.0343(16) 0.0235(15) 0.0367(17) 0.0145(14) 0.0011(12) 0.0032(13)
O4 0.0349(17) 0.0220(16) 0.044(2) 0.0126(14) 0.0024(13) 0.0118(14)
O5 0.0348(17) 0.0198(16) 0.048(2) 0.0117(15) -0.0088(14) -0.0029(14)
O6 0.0380(18) 0.0259(17) 0.048(2) 0.0186(16) 0.0068(15) -0.0005(15)
O7 0.049(2) 0.0225(17) 0.058(2) 0.0185(17) -0.0013(17) 0.0070(16)
O8 0.0288(17) 0.0365(19) 0.066(2) 0.0242(18) -0.0060(15) -0.0021(16)
O9 0.0251(15) 0.0311(17) 0.058(2) 0.0236(16) 0.0002(13) 0.0030(14)
O10 0.0360(18) 0.0251(17) 0.054(2) 0.0081(16) -0.0021(15) 0.0074(15)
O11 0.0353(17) 0.0225(16) 0.057(2) 0.0096(15) -0.0039(14) -0.0012(14)
O12 0.062(2) 0.0337(18) 0.0374(19) 0.0108(16) 0.0155(16) -0.0086(17)
O13 0.0372(17) 0.0241(16) 0.042(2) 0.0148(15) 0.0050(13) 0.0030(14)
O14 0.0378(18) 0.0200(16) 0.040(2) 0.0119(15) -0.0104(14) -0.0034(14)
O15 0.0347(17) 0.0264(17) 0.041(2) 0.0174(16) 0.0038(14) -0.0033(15)
O16 0.0426(18) 0.0234(17) 0.043(2) 0.0105(16) -0.0043(15) 0.0079(15)
O17 0.0401(18) 0.0270(16) 0.050(2) 0.0130(15) 0.0059(15) -0.0118(15)
O18 0.0325(17) 0.0283(17) 0.047(2) 0.0146(15) 0.0046(14) -0.0016(14)
S1 0.0291(6) 0.0311(7) 0.0912(12) -0.0142(7) -0.0032(6) -0.0012(6)
S2 0.0348(6) 0.0324(7) 0.0592(9) -0.0089(6) 0.0037(6) -0.0019(6)
C46S 0.046(3) 0.043(3) 0.063(3) -0.018(3) 0.026(2) -0.009(3)
C48S 0.063(5) 0.040(4) 0.040(4) 0.009(3) 0.010(3) 0.011(4)
C46 0.046(3) 0.043(3) 0.063(3) -0.018(3) 0.026(2) -0.009(3)
C48 0.063(5) 0.040(4) 0.040(4) 0.009(3) 0.010(3) 0.011(4)

loop_
_atom_type_symbol
_atom_type_description
_atom_type_scat_dispersion_real
_atom_type_scat_dispersion_imag
_atom_type_scat_source
C C 0.0181 0.0091 'International Tables Vol C Tables 4.2.6.8 and 6.1.1.4'
H H 0.0000 0.0000 'International Tables Vol C Tables 4.2.6.8 and 6.1.1.4'
N N 0.0311 0.0180 'International Tables Vol C Tables 4.2.6.8 and 6.1.1.4'
O O 0.0492 0.0322 'International Tables Vol C Tables 4.2.6.8 and 6.1.1.4'
S S 0.3331 0.5567 'International Tables Vol C Tables 4.2.6.8 and 6.1.1.4'

loop_
_geom_angle_atom_site_label_1
_geom_angle_atom_site_label_2
_geom_angle_atom_site_label_3
_geom_angle
C2 C1 C6 118.7(5)
C2 C1 C7 123.6(5)
C6 C1 C7 117.6(4)
C1 C2 C3 119.9(5)
C1 C2 H2 120.1
C3 C2 H2 120.1
C4 C3 C2 121.3(5)
C4 C3 H3 119.3
C2 C3 H3 119.3
C3 C4 C5 119.1(6)
C3 C4 H4 120.5
C5 C4 H4 120.5
C4 C5 C6 120.3(5)
C4 C5 H5 119.8
C6 C5 H5 119.8
C5 C6 C1 120.6(5)
C5 C6 H6 119.7
C1 C6 H6 119.7
O1 C7 C1 112.9(4)
O1 C7 H7A 109.0
C1 C7 H7A 109.0
O1 C7 H7B 109.0
C1 C7 H7B 109.0
H7A C7 H7B 107.8
O2 C8 N1 126.5(5)
O2 C8 O1 123.0(4)
N1 C8 O1 110.4(4)
N1 C9 C10 113.8(3)
N1 C9 C13 113.5(3)
C10 C9 C13 112.4(3)
N1 C9 H9 105.4
C10 C9 H9 105.4
C13 C9 H9 105.4
C11 C10 C12 112.3(3)
C11 C10 C9 108.8(4)
C12 C10 C9 113.0(3)
C11 C10 H10 107.5
C12 C10 H10 107.5
C9 C10 H10 107.5
C10 C11 H11A 109.5
C10 C11 H11B 109.5
H11A C11 H11B 109.5
C10 C11 H11C 109.5
H11A C11 H11C 109.5
H11B C11 H11C 109.5
C10 C12 H12A 109.5
C10 C12 H12B 109.5
H12A C12 H12B 109.5
C10 C12 H12C 109.5
H12A C12 H12C 109.5
H12B C12 H12C 109.5
O3 C13 N2 122.8(4)
O3 C13 C9 120.7(4)
N2 C13 C9 116.3(4)
N2 C14 C15 108.8(4)
N2 C14 C16 110.8(4)
C15 C14 C16 110.6(4)
N2 C14 C17 110.8(3)
C15 C14 C17 106.7(4)
C16 C14 C17 109.2(4)
C14 C15 H15A 109.5
C14 C15 H15B 109.5
H15A C15 H15B 109.5
C14 C15 H15C 109.5
H15A C15 H15C 109.5
H15B C15 H15C 109.5
C14 C16 H16A 109.5
C14 C16 H16B 109.5
H16A C16 H16B 109.5
C14 C16 H16C 109.5
H16A C16 H16C 109.5
H16B C16 H16C 109.5
O4 C17 N3 123.1(4)
O4 C17 C14 120.8(4)
N3 C17 C14 116.1(4)
N3 C18 C20 110.9(4)
N3 C18 C21 110.8(4)
C20 C18 C21 111.5(4)
N3 C18 C19 108.2(4)
C20 C18 C19 109.7(4)
C21 C18 C19 105.6(4)
C18 C19 H19A 109.5
C18 C19 H19B 109.5
H19A C19 H19B 109.5
C18 C19 H19C 109.5
H19A C19 H19C 109.5
H19B C19 H19C 109.5
C18 C20 H20A 109.5
C18 C20 H20B 109.5
H20A C20 H20B 109.5
C18 C20 H20C 109.5
H20A C20 H20C 109.5
H20B C20 H20C 109.5
O5 C21 N4 122.7(5)
O5 C21 C18 120.2(5)
N4 C21 C18 117.0(4)
N4 C22 C23 107.4(4)
N4 C22 C24 110.2(4)
C23 C22 C24 110.3(4)
N4 C22 C25 110.5(4)
C23 C22 C25 108.5(4)
C24 C22 C25 109.9(4)
C22 C23 H23A 109.5
C22 C23 H23B 109.5
H23A C23 H23B 109.5
C22 C23 H23C 109.5
H23A C23 H23C 109.5
H23B C23 H23C 109.5
C22 C24 H24A 109.5
C22 C24 H24B 109.5
H24A C24 H24B 109.5
C22 C24 H24C 109.5
H24A C24 H24C 109.5
H24B C24 H24C 109.5
O6 C25 N5 123.8(4)
O6 C25 C22 120.0(4)
N5 C25 C22 116.2(4)
N5 C26 C28 111.6(4)
N5 C26 C27 107.3(4)
C28 C26 C27 110.8(4)
N5 C26 C29 111.3(4)
C28 C26 C29 109.5(4)
C27 C26 C29 106.2(4)
C26 C27 H27A 109.5
C26 C27 H27B 109.5
H27A C27 H27B 109.5
C26 C27 H27C 109.5
H27A C27 H27C 109.5
H27B C27 H27C 109.5
C26 C28 H28A 109.5
C26 C28 H28B 109.5
H28A C28 H28B 109.5
C26 C28 H28C 109.5
H28A C28 H28C 109.5
H28B C28 H28C 109.5
O7 C29 N6 123.2(4)
O7 C29 C26 119.4(4)
N6 C29 C26 117.3(4)
N6 C30 C31 115.1(4)
N6 C30 H30A 108.5
C31 C30 H30A 108.5
N6 C30 H30B 108.5
C31 C30 H30B 108.5
H30A C30 H30B 107.5
N7 C31 C30 117.9(4)
N7 C31 S1 124.2(4)
C30 C31 S1 117.9(4)
N7 C32 C33 108.4(4)
N7 C32 C34 110.7(4)
C33 C32 C34 110.9(5)
N7 C32 C35 110.9(5)
C33 C32 C35 107.2(4)
C34 C32 C35 108.6(4)
C32 C33 H33A 109.5
C32 C33 H33B 109.5
H33A C33 H33B 109.5
C32 C33 H33C 109.5
H33A C33 H33C 109.5
H33B C33 H33C 109.5
C32 C34 H34A 109.5
C32 C34 H34B 109.5
H34A C34 H34B 109.5
C32 C34 H34C 109.5
H34A C34 H34C 109.5
H34B C34 H34C 109.5
O8 C35 O9 124.2(4)
O8 C35 C32 124.0(5)
O9 C35 C32 111.3(4)
O9 C36 H36A 109.5
O9 C36 H36B 109.5
H36A C36 H36B 109.5
O9 C36 H36C 109.5
H36A C36 H36C 109.5
H36B C36 H36C 109.5
C38 C37 C42 118.9(5)
C38 C37 C43 123.6(5)
C42 C37 C43 117.5(4)
C37 C38 C39 120.7(5)
C37 C38 H38 119.7
C39 C38 H38 119.7
C38 C39 C40 119.9(5)
C38 C39 H39 120.0
C40 C39 H39 120.0
C41 C40 C39 118.9(5)
C41 C40 H40 120.6
C39 C40 H40 120.6
C42 C41 C40 121.2(5)
C42 C41 H41 119.4
C40 C41 H41 119.4
C41 C42 C37 120.4(5)
C41 C42 H42 119.8
C37 C42 H42 119.8
O10 C43 C37 113.2(4)
O10 C43 H43A 108.9
C37 C43 H43A 108.9
O10 C43 H43B 108.9
C37 C43 H43B 108.9
H43A C43 H43B 107.8
O11 C44 N8 124.6(5)
O11 C44 O10 124.1(5)
N8 C44 O10 111.3(4)
N8 C45 C49 112.7(4)
N8 C45 C46S 110.7(4)
C49 C45 C46S 111.3(4)
N8 C45 H45 107.3
C49 C45 H45 107.3
C46S C45 H45 107.3
O12 C49 N9 121.7(5)
O12 C49 C45 119.8(4)
N9 C49 C45 118.5(4)
N9 C50 C51 112.0(4)
N9 C50 C52 108.4(4)
C51 C50 C52 110.7(4)
N9 C50 C53 109.8(4)
C51 C50 C53 109.8(4)
C52 C50 C53 106.1(4)
C50 C51 H51A 109.5
C50 C51 H51B 109.5
H51A C51 H51B 109.5
C50 C51 H51C 109.5
H51A C51 H51C 109.5
H51B C51 H51C 109.5
C50 C52 H52A 109.5
C50 C52 H52B 109.5
H52A C52 H52B 109.5
C50 C52 H52C 109.5
H52A C52 H52C 109.5
H52B C52 H52C 109.5
O13 C53 N10 122.7(4)
O13 C53 C50 120.1(4)
N10 C53 C50 117.1(4)
N10 C54 C56 110.5(4)
N10 C54 C55 108.4(4)
C56 C54 C55 110.3(4)
N10 C54 C57 109.6(4)
C56 C54 C57 111.1(4)
C55 C54 C57 106.8(4)
C54 C55 H55A 109.5
C54 C55 H55B 109.5
H55A C55 H55B 109.5
C54 C55 H55C 109.5
H55A C55 H55C 109.5
H55B C55 H55C 109.5
C54 C56 H56A 109.5
C54 C56 H56B 109.5
H56A C56 H56B 109.5
C54 C56 H56C 109.5
H56A C56 H56C 109.5
H56B C56 H56C 109.5
O14 C57 N11 121.6(5)
O14 C57 C54 121.2(4)
N11 C57 C54 117.0(4)
N11 C58 C59 109.9(4)
N11 C58 C61 111.2(4)
C59 C58 C61 110.3(4)
N11 C58 C60 107.1(4)
C59 C58 C60 110.8(4)
C61 C58 C60 107.5(4)
C58 C59 H59A 109.5
C58 C59 H59B 109.5
H59A C59 H59B 109.5
C58 C59 H59C 109.5
H59A C59 H59C 109.5
H59B C59 H59C 109.5
C58 C60 H60A 109.5
C58 C60 H60B 109.5
H60A C60 H60B 109.5
C58 C60 H60C 109.5
H60A C60 H60C 109.5
H60B C60 H60C 109.5
O15 C61 N12 122.1(5)
O15 C61 C58 120.2(4)
N12 C61 C58 117.6(4)
N12 C62 C64 108.3(4)
N12 C62 C65 111.1(4)
C64 C62 C65 106.8(4)
N12 C62 C63 111.3(4)
C64 C62 C63 110.3(4)
C65 C62 C63 109.0(4)
C62 C63 H63A 109.5
C62 C63 H63B 109.5
H63A C63 H63B 109.5
C62 C63 H63C 109.5
H63A C63 H63C 109.5
H63B C63 H63C 109.5
C62 C64 H64A 109.5
C62 C64 H64B 109.5
H64A C64 H64B 109.5
C62 C64 H64C 109.5
H64A C64 H64C 109.5
H64B C64 H64C 109.5
O16 C65 N13 123.0(4)
O16 C65 C62 119.9(4)
N13 C65 C62 117.1(4)
N13 C66 C67 115.5(4)
N13 C66 H66A 108.4
C67 C66 H66A 108.4
N13 C66 H66B 108.4
C67 C66 H66B 108.4
H66A C66 H66B 107.5
N14 C67 C66 116.8(4)
N14 C67 S2 124.5(4)
C66 C67 S2 118.8(4)
N14 C68 C71 110.1(4)
N14 C68 C70 106.8(4)
C71 C68 C70 107.9(4)
N14 C68 C69 109.5(5)
C71 C68 C69 111.2(4)
C70 C68 C69 111.3(5)
C68 C69 H69A 109.5
C68 C69 H69B 109.5
H69A C69 H69B 109.5
C68 C69 H69C 109.5
H69A C69 H69C 109.5
H69B C69 H69C 109.5
C68 C70 H70A 109.5
C68 C70 H70B 109.5
H70A C70 H70B 109.5
C68 C70 H70C 109.5
H70A C70 H70C 109.5
H70B C70 H70C 109.5
O17 C71 O18 124.3(5)
O17 C71 C68 123.9(5)
O18 C71 C68 111.4(4)
O18 C72 H72A 109.5
O18 C72 H72B 109.5
H72A C72 H72B 109.5
O18 C72 H72C 109.5
H72A C72 H72C 109.5
H72B C72 H72C 109.5
C8 N1 C9 123.1(4)
C8 N1 H1 118.4
C9 N1 H1 118.4
C13 N2 C14 122.3(4)
C13 N2 H2A 118.9
C14 N2 H2A 118.9
C17 N3 C18 122.2(4)
C17 N3 H3A 118.9
C18 N3 H3A 118.9
C21 N4 C22 122.2(4)
C21 N4 H4A 118.9
C22 N4 H4A 118.9
C25 N5 C26 122.8(4)
C25 N5 H5A 118.6
C26 N5 H5A 118.6
C29 N6 C30 121.9(4)
C29 N6 H6A 119.0
C30 N6 H6A 119.0
C31 N7 C32 126.2(4)
C31 N7 H7 116.9
C32 N7 H7 116.9
C44 N8 C45 119.2(4)
C44 N8 H8 120.4
C45 N8 H8 120.4
C49 N9 C50 123.1(4)
C49 N9 H9A 118.4
C50 N9 H9A 118.4
C53 N10 C54 122.6(4)
C53 N10 H10A 118.7
C54 N10 H10A 118.7
C57 N11 C58 123.5(4)
C57 N11 H11 118.3
C58 N11 H11 118.3
C61 N12 C62 123.0(4)
C61 N12 H12 118.5
C62 N12 H12 118.5
C65 N13 C66 122.6(4)
C65 N13 H13 118.7
C66 N13 H13 118.7
C67 N14 C68 125.5(4)
C67 N14 H14 117.3
C68 N14 H14 117.3
C8 O1 C7 115.1(4)
C35 O9 C36 115.5(4)
C44 O10 C43 114.5(4)
C71 O18 C72 115.9(4)
C48S C46S C45 111.1(6)
C46S C48S H48D 109.5
C46S C48S H48E 109.5
H48D C48S H48E 109.5
C46S C48S H48F 109.5
H48D C48S H48F 109.5
H48E C48S H48F 109.5

loop_
_geom_bond_atom_site_label_1
_geom_bond_atom_site_label_2
_geom_bond_distance
C1 C2 1.378(7)
C1 C6 1.379(7)
C1 C7 1.504(7)
C2 C3 1.382(8)
C2 H2 0.9500
C3 C4 1.356(9)
C3 H3 0.9500
C4 C5 1.375(9)
C4 H4 0.9500
C5 C6 1.378(8)
C5 H5 0.9500
C6 H6 0.9500
C7 O1 1.452(6)
C7 H7A 0.9900
C7 H7B 0.9900
C8 O2 1.211(6)
C8 N1 1.334(6)
C8 O1 1.358(6)
C9 N1 1.455(6)
C9 C10 1.538(6)
C9 C13 1.546(6)
C9 H9 1.0000
C10 C11 1.526(6)
C10 C12 1.529(6)
C10 H10 1.0000
C11 H11A 0.9800
C11 H11B 0.9800
C11 H11C 0.9800
C12 H12A 0.9800
C12 H12B 0.9800
C12 H12C 0.9800
C13 O3 1.227(6)
C13 N2 1.327(6)
C14 N2 1.475(6)
C14 C15 1.525(7)
C14 C16 1.535(7)
C14 C17 1.557(6)
C15 H15A 0.9800
C15 H15B 0.9800
C15 H15C 0.9800
C16 H16A 0.9800
C16 H16B 0.9800
C16 H16C 0.9800
C17 O4 1.221(6)
C17 N3 1.346(6)
C18 N3 1.456(6)
C18 C20 1.526(7)
C18 C21 1.536(7)
C18 C19 1.542(6)
C19 H19A 0.9800
C19 H19B 0.9800
C19 H19C 0.9800
C20 H20A 0.9800
C20 H20B 0.9800
C20 H20C 0.9800
C21 O5 1.236(6)
C21 N4 1.335(6)
C22 N4 1.467(6)
C22 C23 1.523(7)
C22 C24 1.530(6)
C22 C25 1.553(6)
C23 H23A 0.9800
C23 H23B 0.9800
C23 H23C 0.9800
C24 H24A 0.9800
C24 H24B 0.9800
C24 H24C 0.9800
C25 O6 1.227(6)
C25 N5 1.339(6)
C26 N5 1.466(6)
C26 C28 1.521(7)
C26 C27 1.535(7)
C26 C29 1.545(6)
C27 H27A 0.9800
C27 H27B 0.9800
C27 H27C 0.9800
C28 H28A 0.9800
C28 H28B 0.9800
C28 H28C 0.9800
C29 O7 1.223(6)
C29 N6 1.346(6)
C30 N6 1.455(6)
C30 C31 1.513(8)
C30 H30A 0.9900
C30 H30B 0.9900
C31 N7 1.318(7)
C31 S1 1.678(5)
C32 N7 1.462(7)
C32 C33 1.516(8)
C32 C34 1.522(7)
C32 C35 1.530(6)
C33 H33A 0.9800
C33 H33B 0.9800
C33 H33C 0.9800
C34 H34A 0.9800
C34 H34B 0.9800
C34 H34C 0.9800
C35 O8 1.210(6)
C35 O9 1.327(6)
C36 O9 1.451(6)
C36 H36A 0.9800
C36 H36B 0.9800
C36 H36C 0.9800
C37 C38 1.386(7)
C37 C42 1.395(7)
C37 C43 1.496(7)
C38 C39 1.388(7)
C38 H38 0.9500
C39 C40 1.400(8)
C39 H39 0.9500
C40 C41 1.379(8)
C40 H40 0.9500
C41 C42 1.372(8)
C41 H41 0.9500
C42 H42 0.9500
C43 O10 1.451(6)
C43 H43A 0.9900
C43 H43B 0.9900
C44 O11 1.217(6)
C44 N8 1.346(6)
C44 O10 1.353(7)
C45 N8 1.448(7)
C45 C49 1.519(7)
C45 C46S 1.524(6)
C45 H45 1.0000
C47 H47A 0.9800
C47 H47B 0.9800
C47 H47C 0.9800
C49 O12 1.238(6)
C49 N9 1.348(6)
C50 N9 1.475(6)
C50 C51 1.517(7)
C50 C52 1.524(7)
C50 C53 1.557(6)
C51 H51A 0.9800
C51 H51B 0.9800
C51 H51C 0.9800
C52 H52A 0.9800
C52 H52B 0.9800
C52 H52C 0.9800
C53 O13 1.233(6)
C53 N10 1.343(6)
C54 N10 1.468(6)
C54 C56 1.520(7)
C54 C55 1.525(6)
C54 C57 1.528(7)
C55 H55A 0.9800
C55 H55B 0.9800
C55 H55C 0.9800
C56 H56A 0.9800
C56 H56B 0.9800
C56 H56C 0.9800
C57 O14 1.236(6)
C57 N11 1.344(6)
C58 N11 1.462(6)
C58 C59 1.522(7)
C58 C61 1.537(7)
C58 C60 1.540(7)
C59 H59A 0.9800
C59 H59B 0.9800
C59 H59C 0.9800
C60 H60A 0.9800
C60 H60B 0.9800
C60 H60C 0.9800
C61 O15 1.234(6)
C61 N12 1.347(6)
C62 N12 1.465(6)
C62 C64 1.524(7)
C62 C65 1.548(6)
C62 C63 1.553(7)
C63 H63A 0.9800
C63 H63B 0.9800
C63 H63C 0.9800
C64 H64A 0.9800
C64 H64B 0.9800
C64 H64C 0.9800
C65 O16 1.231(6)
C65 N13 1.337(6)
C66 N13 1.458(6)
C66 C67 1.511(7)
C66 H66A 0.9900
C66 H66B 0.9900
C67 N14 1.323(6)
C67 S2 1.663(5)
C68 N14 1.482(7)
C68 C71 1.515(7)
C68 C70 1.526(7)
C68 C69 1.531(8)
C69 H69A 0.9800
C69 H69B 0.9800
C69 H69C 0.9800
C70 H70A 0.9800
C70 H70B 0.9800
C70 H70C 0.9800
C71 O17 1.211(6)
C71 O18 1.326(6)
C72 O18 1.442(6)
C72 H72A 0.9800
C72 H72B 0.9800
C72 H72C 0.9800
N1 H1 0.8800
N2 H2A 0.8800
N3 H3A 0.8800
N4 H4A 0.8800
N5 H5A 0.8800
N6 H6A 0.8800
N7 H7 0.8800
N8 H8 0.8800
N9 H9A 0.8800
N10 H10A 0.8800
N11 H11 0.8800
N12 H12 0.8800
N13 H13 0.8800
N14 H14 0.8800
C46S C48S 1.479(4)
C48S H48D 0.9800
C48S H48E 0.9800
C48S H48F 0.9800
C48 H48A 0.9800
C48 H48B 0.9800
C48 H48C 0.9800

loop_
_geom_hbond_atom_site_label_D
_geom_hbond_atom_site_label_H
_geom_hbond_atom_site_label_A
_geom_hbond_distance_DH
_geom_hbond_distance_HA
_geom_hbond_distance_DA
_geom_hbond_angle_DHA
_geom_hbond_site_symmetry_A
N1 H1 O7 0.88 2.03 2.893(5) 166.6 1_565
N2 H2A O8 0.88 2.21 3.071(5) 165.2 1_665
N3 H3A O2 0.88 2.04 2.829(5) 149.4 .
N4 H4A O3 0.88 2.12 2.971(5) 161.6 .
N5 H5A O4 0.88 2.29 3.097(5) 152.4 .
N6 H6A O5 0.88 1.99 2.838(5) 160.8 .
N7 H7 O6 0.88 2.23 3.090(5) 164.9 .
N7 H7 N6 0.88 2.31 2.751(6) 110.8 .
N8 H8 O16 0.88 2.09 2.907(5) 153.3 1_545
N9 H9A O17 0.88 2.17 3.024(5) 163.4 1_445
N10 H10A O11 0.88 2.12 2.934(5) 153.5 .
N11 H11 O12 0.88 2.12 2.974(5) 162.8 .
N12 H12 O13 0.88 2.24 3.050(5) 153.5 .
N13 H13 O14 0.88 1.99 2.831(5) 158.7 .
N14 H14 O15 0.88 2.19 3.037(5) 161.7 .
N14 H14 N13 0.88 2.30 2.739(5) 111.2 .

loop_
_geom_torsion_atom_site_label_1
_geom_torsion_atom_site_label_2
_geom_torsion_atom_site_label_3
_geom_torsion_atom_site_label_4
_geom_torsion
C6 C1 C2 C3 0.2(8)
C7 C1 C2 C3 -176.9(5)
C1 C2 C3 C4 -0.8(10)
C2 C3 C4 C5 1.0(10)
C3 C4 C5 C6 -0.6(10)
C4 C5 C6 C1 0.0(9)
C2 C1 C6 C5 0.1(8)
C7 C1 C6 C5 177.4(5)
C2 C1 C7 O1 -18.5(7)
C6 C1 C7 O1 164.4(5)
N1 C9 C10 C11 -66.0(4)
C13 C9 C10 C11 163.1(3)
N1 C9 C10 C12 59.5(5)
C13 C9 C10 C12 -71.4(4)
N1 C9 C13 O3 -135.7(4)
C10 C9 C13 O3 -4.8(5)
N1 C9 C13 N2 47.9(5)
C10 C9 C13 N2 178.9(4)
N2 C14 C17 O4 -149.3(4)
C15 C14 C17 O4 92.5(5)
C16 C14 C17 O4 -27.1(6)
N2 C14 C17 N3 33.4(6)
C15 C14 C17 N3 -84.7(5)
C16 C14 C17 N3 155.7(4)
N3 C18 C21 O5 -149.9(4)
C20 C18 C21 O5 -25.9(6)
C19 C18 C21 O5 93.1(5)
N3 C18 C21 N4 33.7(5)
C20 C18 C21 N4 157.7(4)
C19 C18 C21 N4 -83.2(5)
N4 C22 C25 O6 -147.6(4)
C23 C22 C25 O6 94.9(5)
C24 C22 C25 O6 -25.8(6)
N4 C22 C25 N5 34.8(6)
C23 C22 C25 N5 -82.7(5)
C24 C22 C25 N5 156.6(4)
N5 C26 C29 O7 -162.3(4)
C28 C26 C29 O7 -38.4(6)
C27 C26 C29 O7 81.3(6)
N5 C26 C29 N6 20.6(6)
C28 C26 C29 N6 144.5(4)
C27 C26 C29 N6 -95.8(5)
N6 C30 C31 N7 -0.9(7)
N6 C30 C31 S1 178.9(4)
N7 C32 C35 O8 139.9(5)
C33 C32 C35 O8 -102.0(6)
C34 C32 C35 O8 18.0(8)
N7 C32 C35 O9 -47.9(5)
C33 C32 C35 O9 70.2(6)
C34 C32 C35 O9 -169.9(5)
C42 C37 C38 C39 -1.4(9)
C43 C37 C38 C39 176.4(6)
C37 C38 C39 C40 1.2(10)
C38 C39 C40 C41 0.4(10)
C39 C40 C41 C42 -1.7(10)
C40 C41 C42 C37 1.5(10)
C38 C37 C42 C41 0.1(9)
C43 C37 C42 C41 -177.8(6)
C38 C37 C43 O10 18.1(8)
C42 C37 C43 O10 -164.1(5)
N8 C45 C49 O12 150.7(4)
C46S C45 C49 O12 -84.2(5)
N8 C45 C49 N9 -27.0(6)
C46S C45 C49 N9 98.1(5)
N9 C50 C53 O13 153.8(4)
C51 C50 C53 O13 30.3(6)
C52 C50 C53 O13 -89.3(5)
N9 C50 C53 N10 -28.8(6)
C51 C50 C53 N10 -152.3(4)
C52 C50 C53 N10 88.1(5)
N10 C54 C57 O14 148.8(4)
C56 C54 C57 O14 26.3(6)
C55 C54 C57 O14 -94.0(5)
N10 C54 C57 N11 -35.6(5)
C56 C54 C57 N11 -158.1(4)
C55 C54 C57 N11 81.6(5)
N11 C58 C61 O15 148.8(4)
C59 C58 C61 O15 26.6(6)
C60 C58 C61 O15 -94.3(5)
N11 C58 C61 N12 -32.8(6)
C59 C58 C61 N12 -155.0(4)
C60 C58 C61 N12 84.1(5)
N12 C62 C65 O16 160.4(4)
C64 C62 C65 O16 -81.7(5)
C63 C62 C65 O16 37.4(6)
N12 C62 C65 N13 -21.1(6)
C64 C62 C65 N13 96.7(5)
C63 C62 C65 N13 -144.2(4)
N13 C66 C67 N14 2.5(6)
N13 C66 C67 S2 -177.5(3)
N14 C68 C71 O17 -143.1(5)
C70 C68 C71 O17 100.7(6)
C69 C68 C71 O17 -21.6(7)
N14 C68 C71 O18 44.0(6)
C70 C68 C71 O18 -72.2(5)
C69 C68 C71 O18 165.5(5)
O2 C8 N1 C9 7.5(7)
O1 C8 N1 C9 -172.3(4)
C10 C9 N1 C8 -94.6(5)
C13 C9 N1 C8 35.6(6)
O3 C13 N2 C14 -0.8(7)
C9 C13 N2 C14 175.4(4)
C15 C14 N2 C13 169.3(4)
C16 C14 N2 C13 -68.9(5)
C17 C14 N2 C13 52.4(6)
O4 C17 N3 C18 0.8(7)
C14 C17 N3 C18 177.9(4)
C20 C18 N3 C17 -73.5(6)
C21 C18 N3 C17 50.9(6)
C19 C18 N3 C17 166.2(4)
O5 C21 N4 C22 -3.6(7)
C18 C21 N4 C22 172.7(4)
C23 C22 N4 C21 172.4(4)
C24 C22 N4 C21 -67.4(6)
C25 C22 N4 C21 54.2(5)
O6 C25 N5 C26 0.9(7)
C22 C25 N5 C26 178.4(4)
C28 C26 N5 C25 -63.6(6)
C27 C26 N5 C25 174.9(4)
C29 C26 N5 C25 59.1(6)
O7 C29 N6 C30 1.3(8)
C26 C29 N6 C30 178.4(4)
C31 C30 N6 C29 87.8(6)
C30 C31 N7 C32 -174.9(5)
S1 C31 N7 C32 5.2(7)
C33 C32 N7 C31 -166.9(5)
C34 C32 N7 C31 71.2(6)
C35 C32 N7 C31 -49.4(6)
O11 C44 N8 C45 1.8(7)
O10 C44 N8 C45 -179.4(4)
C49 C45 N8 C44 -60.6(5)
C46S C45 N8 C44 174.0(4)
O12 C49 N9 C50 -0.6(7)
C45 C49 N9 C50 177.0(4)
C51 C50 N9 C49 67.7(6)
C52 C50 N9 C49 -170.0(4)
C53 C50 N9 C49 -54.6(6)
O13 C53 N10 C54 -2.4(7)
C50 C53 N10 C54 -179.7(4)
C56 C54 N10 C53 74.1(6)
C55 C54 N10 C53 -164.9(4)
C57 C54 N10 C53 -48.7(6)
O14 C57 N11 C58 3.3(7)
C54 C57 N11 C58 -172.3(4)
C59 C58 N11 C57 67.6(6)
C61 C58 N11 C57 -54.8(5)
C60 C58 N11 C57 -172.0(4)
O15 C61 N12 C62 -1.9(7)
C58 C61 N12 C62 179.7(4)
C64 C62 N12 C61 -175.8(4)
C65 C62 N12 C61 -58.9(6)
C63 C62 N12 C61 62.8(5)
O16 C65 N13 C66 -1.7(7)
C62 C65 N13 C66 179.9(4)
C67 C66 N13 C65 -83.2(5)
C66 C67 N14 C68 174.1(4)
S2 C67 N14 C68 -5.9(7)
C71 C68 N14 C67 50.8(6)
C70 C68 N14 C67 167.6(5)
C69 C68 N14 C67 -71.8(6)
O2 C8 O1 C7 -1.0(6)
N1 C8 O1 C7 178.8(4)
C1 C7 O1 C8 -76.4(5)
O8 C35 O9 C36 -7.6(8)
C32 C35 O9 C36 -179.7(4)
O11 C44 O10 C43 -2.8(7)
N8 C44 O10 C43 178.4(4)
C37 C43 O10 C44 76.0(6)
O17 C71 O18 C72 8.9(7)
C68 C71 O18 C72 -178.2(4)
N8 C45 C46S C48S -155.5(6)
C49 C45 C46S C48S 78.4(7)
